data_7227411
loop_
_publ_author_name
'Bullock, Samantha J.'
'Davidson, Francesca S.'
'Faulkner, Robert A.'
'Parkes, Gareth M. B.'
'Rice, Craig R.'
'Towns-Andrews, Liz'

_publ_section_title
;
 Control of metallo-supramolecular assemblies via steric, hydrogen bonding
 and argentophilic interactions; formation of a 3-dimensional polymer of
 circular helicates
;
_journal_issue 9
_journal_name_full CrystEngComm
_journal_page_first 1273
_journal_paper_doi 10.1039/C6CE02589G
_journal_volume 19
_journal_year 2017
_chemical_formula_moiety '2(C62 H48 Ag2 N8 O2 S4), 4(B F4), 3(C H3 N O2)'
_chemical_formula_sum 'C127 H105 Ag4 B4 F16 N19 O10 S8'
_chemical_formula_weight 3092.64
_space_group_crystal_system triclinic
_space_group_IT_number 2
_space_group_name_Hall '-P 1'
_space_group_name_H-M_alt 'P -1'
_symmetry_Int_Tables_number 2
_symmetry_space_group_name_Hall '-P 1'
_symmetry_space_group_name_H-M 'P -1'
_audit_creation_date 2016-06-29
_audit_creation_method
;
Olex2 1.2
(compiled 2016.02.19 svn.r3266 for OlexSys, GUI svn.r5155)
;
_audit_update_record
;
2016-09-27 deposited with the CCDC.
2017-01-09 downloaded from the CCDC.
;
_cell_angle_alpha 80.419(16)
_cell_angle_beta 82.135(19)
_cell_angle_gamma 83.58(3)
_cell_formula_units_Z 1
_cell_length_a 7.820(4)
_cell_length_b 18.768(9)
_cell_length_c 25.836(12)
_cell_measurement_reflns_used 9838
_cell_measurement_temperature 150.0
_cell_measurement_theta_max 28.22
_cell_measurement_theta_min 2.21
_cell_volume 3688(3)
_computing_molecular_graphics 'Olex2 (Dolomanov et al., 2009)'
_computing_publication_material 'Olex2 (Dolomanov et al., 2009)'
_computing_structure_refinement 'olex2.refine (Bourhis et al., 2015)'
_computing_structure_solution 'olex2.solve (Bourhis et al., 2015)'
_diffrn_ambient_temperature 150.0
_diffrn_measured_fraction_theta_full 0.9992
_diffrn_measured_fraction_theta_max 0.9858
_diffrn_measurement_device_type 'Bruker APEX-II CCD'
_diffrn_measurement_method '\f and \w scans'
_diffrn_radiation_type 'Mo K\a'
_diffrn_radiation_wavelength 0.71073
_diffrn_reflns_av_R_equivalents 0.0990
_diffrn_reflns_av_unetI/netI 0.0825
_diffrn_reflns_limit_h_max 10
_diffrn_reflns_limit_h_min -10
_diffrn_reflns_limit_k_max 25
_diffrn_reflns_limit_k_min -20
_diffrn_reflns_limit_l_max 34
_diffrn_reflns_limit_l_min -33
_diffrn_reflns_number 101583
_diffrn_reflns_theta_full 26.0000
_diffrn_reflns_theta_max 28.46
_diffrn_reflns_theta_min 1.81
_diffrn_standards_number 0
_exptl_absorpt_coefficient_mu 0.715
_exptl_absorpt_correction_T_max 0.88
_exptl_absorpt_correction_T_min 0.77
_exptl_absorpt_correction_type multi-scan
_exptl_absorpt_process_details sadabs
_exptl_crystal_colour 'clear colourless'
_exptl_crystal_colour_lustre clear
_exptl_crystal_colour_primary colourless
_exptl_crystal_density_diffrn 1.3922
_exptl_crystal_description needle
_exptl_crystal_F_000 1558.2310
_exptl_crystal_size_max 0.1
_exptl_crystal_size_mid 0.01
_exptl_crystal_size_min 0.01
_refine_diff_density_max 1.7923
_refine_diff_density_min -1.4445
_refine_diff_density_rms 0.2047
_refine_ls_d_res_high 0.7457
_refine_ls_d_res_low 11.2645
_refine_ls_goodness_of_fit_ref 1.0362
_refine_ls_hydrogen_treatment mixed
_refine_ls_matrix_type full
_refine_ls_number_constraints 97
_refine_ls_number_parameters 887
_refine_ls_number_reflns 18381
_refine_ls_number_restraints 147
_refine_ls_restrained_S_all 1.0319
_refine_ls_R_factor_all 0.0961
_refine_ls_R_factor_gt 0.0588
_refine_ls_shift/su_max 0.0041
_refine_ls_shift/su_mean 0.0003
_refine_ls_structure_factor_coef Fsqd
_refine_ls_weighting_details 'w=1/[\s^2^(Fo^2^)+(0.0796P)^2^+5.5763P] where P=(Fo^2^+2Fc^2^)/3'
_refine_ls_weighting_scheme calc
_refine_ls_wR_factor_gt 0.1467
_refine_ls_wR_factor_ref 0.1640
_reflns_Friedel_coverage 0.0
_reflns_limit_h_max 10
_reflns_limit_h_min -10
_reflns_limit_k_max 25
_reflns_limit_k_min -24
_reflns_limit_l_max 34
_reflns_limit_l_min 0
_reflns_number_gt 12568
_reflns_number_total 18381
_reflns_threshold_expression I>=2u(I)
_cod_data_source_file c6ce02589g2.cif
_cod_data_source_block mo_Rob_EtPh_5_0m
_cod_depositor_comments 'Adding full bibliography for 7227411--7227413.cif.'
_cod_database_code 7227411
_olex2_refinement_description
;
1. Fixed Uiso
 At 1.2 times of:
  All C(H) groups, All C(H,H) groups
 At 1.5 times of:
  All C(H,H,H) groups
2. Restrained distances
 F0aa-B14 \\sim F1-B14 \\sim F12-B14 \\sim F2-B14 \\sim F5-B14 \\sim F10-B14
 with sigma of 0.005
3. Rigid bond restraints
 F0aa, F1, F2, F5, F10, F12
 with sigma for 1-2 distances of 0.003 and sigma for 1-3 distances of 0.006
 O2, C7, O8, N9, O1
 with sigma for 1-2 distances of 0.003 and sigma for 1-3 distances of 0.006
 C57, C72, C73, C80, C88
 with sigma for 1-2 distances of 0.003 and sigma for 1-3 distances of 0.006
 C14, C36, C79, C94, C97
 with sigma for 1-2 distances of 0.003 and sigma for 1-3 distances of 0.006
 C21, C26, C81
 with sigma for 1-2 distances of 0.003 and sigma for 1-3 distances of 0.006
 C69, C62
 with sigma for 1-2 distances of 0.003 and sigma for 1-3 distances of 0.006
4. Uiso/Uaniso restraints and constraints
F0aa \\sim F1 \\sim F2 \\sim F5 \\sim F10 \\sim F12: within 2A with sigma of
0.003 and sigma for terminal atoms of 0.006
O2 \\sim C7 \\sim H \\sim Ha \\sim Hb \\sim O8 \\sim N9 \\sim O1: within 2A
with sigma of 0.003 and sigma for terminal atoms of 0.006
C57 \\sim C72 \\sim C73 \\sim C80 \\sim C88: within 2A with sigma of 0.003 and
sigma for terminal atoms of 0.006
C14 \\sim C36 \\sim C79 \\sim C94 \\sim C97: within 2A with sigma of 0.003 and
sigma for terminal atoms of 0.006
C21 \\sim C26 \\sim C81: within 2A with sigma of 0.003 and sigma for terminal
atoms of 0.006
C69 \\sim C62: within 2A with sigma of 0.003 and sigma for terminal atoms of
0.006
Uanis(F10) \\sim Ueq: with sigma of 0.01 and sigma for terminal atoms of 0.02
Uanis(F10) \\sim Ueq: with sigma of 0.01 and sigma for terminal atoms of 0.02
Uanis(C10) \\sim Ueq: with sigma of 0.01 and sigma for terminal atoms of 0.02
Uanis(C7) \\sim Ueq: with sigma of 0.01 and sigma for terminal atoms of 0.02
5. Others
 Sof(F2)=Sof(F10)=1-FVAR(1)
 Sof(F5)=Sof(F12)=FVAR(1)
 Fixed Sof: C7(0.5) H(0.5) Ha(0.5) Hb(0.5) O8(0.5) N9(0.5) O1(0.5)
6.a Secondary CH2 refined with riding coordinates:
 C26(H26a,H26b), C38(H38a,H38b), C57(H57a,H57b), C81(H81a,H81b)
6.b Aromatic/amide H refined with riding coordinates:
 C14(H14), C17(H17), C18(H18), C22(H22), C24(H24), C27(H27), C29(H29),
 C31(H31), C39(H39), C44(H44), C46(H46), C49(H49), C52(H52), C55(H55), C56(H56),
  C59(H59), C61(H61), C63(H63), C65(H65), C66(H66), C68(H68), C71(H71),
 C72(H72), C73(H73), C74(H74), C75(H75), C76(H76), C79(H79), C80(H80), C84(H84),
  C88(H88), C90(H90), C94(H94), C97(H97)
6.c Idealised Me refined as rotating group:
 C34(H34a,H34b,H34c), C62(H62a,H62b,H62c), C7(H,Ha,Hb), C10(Hc,Hd,He)
;
_olex2_submission_special_instructions 'No special instructions were received'

loop_
_space_group_symop_id
_space_group_symop_operation_xyz
1 x,y,z
2 -x,-y,-z

loop_
_atom_site_label
_atom_site_type_symbol
_atom_site_fract_x
_atom_site_fract_y
_atom_site_fract_z
_atom_site_U_iso_or_equiv
_atom_site_adp_type
_atom_site_occupancy
_atom_site_refinement_flags_posn
_atom_site_refinement_flags_adp
_atom_site_disorder_group
Ag1 Ag -0.05980(4) 0.111675(16) 0.231768(12) 0.02626(9) Uani 1.000000 . . .
Ag2 Ag 0.32579(4) 0.513893(17) 0.227153(12) 0.02714(9) Uani 1.000000 . . .
S3 S -0.01450(14) 0.02329(6) 0.41203(4) 0.0293(2) Uani 1.000000 . . .
S4 S 0.35349(15) 0.53845(6) 0.40432(4) 0.0319(2) Uani 1.000000 . . .
S5 S 0.31366(17) 0.35393(6) 0.10077(4) 0.0349(3) Uani 1.000000 . . .
S6 S 0.82850(17) 0.32570(7) 0.10223(5) 0.0401(3) Uani 1.000000 . . .
O0aa O 0.6411(3) 0.44052(14) 0.24173(11) 0.0239(6) Uani 1.000000 . . .
O1aa O 0.2132(3) 0.18313(14) 0.24413(11) 0.0212(6) Uani 1.000000 . . .
N0aa N 0.8141(4) 0.23659(17) 0.18880(13) 0.0217(7) Uani 1.000000 . . .
N10 N -0.0246(4) 0.09822(17) 0.32004(13) 0.0207(7) Uani 1.000000 . . .
N11 N -0.1598(4) -0.00321(17) 0.27444(13) 0.0231(7) Uani 1.000000 . . .
N12 N 0.3423(5) 0.54948(18) 0.13783(15) 0.0299(8) Uani 1.000000 . . .
C13 C 0.6824(5) 0.3092(2) 0.25739(15) 0.0204(8) Uani 1.000000 . . .
C14 C 0.5284(7) 0.7114(3) 0.2431(3) 0.0580(11) Uani 1.000000 . U .
H14 H 0.4614(7) 0.7500(3) 0.2243(3) 0.0696(13) Uiso 1.000000 R . .
N15 N 0.3685(4) 0.49644(17) 0.31500(13) 0.0219(7) Uani 1.000000 . . .
N16 N 0.2637(4) 0.40932(17) 0.18613(13) 0.0231(7) Uani 1.000000 . . .
C17 C -0.2258(5) -0.0515(2) 0.25224(18) 0.0278(9) Uani 1.000000 . . .
H17 H -0.2331(5) -0.0419(2) 0.21529(18) 0.0333(11) Uiso 1.000000 R . .
C18 C -0.2036(5) -0.0804(2) 0.35804(18) 0.0274(9) Uani 1.000000 . . .
H18 H -0.1942(5) -0.0892(2) 0.39487(18) 0.0329(11) Uiso 1.000000 R . .
N19 N 0.1757(4) 0.61562(17) 0.26613(14) 0.0259(8) Uani 1.000000 . . .
C21 C 0.6210(5) 0.3750(2) 0.27507(15) 0.0196(8) Uani 1.000000 . U .
C22 C 0.6662(5) 0.2458(2) 0.29436(16) 0.0217(8) Uani 1.000000 . . .
H22 H 0.7109(5) 0.2007(2) 0.28352(16) 0.0260(10) Uiso 1.000000 R . .
C23 C 0.1614(5) 0.2357(2) 0.27625(15) 0.0200(8) Uani 1.000000 . . .
C24 C 1.0246(6) 0.0566(2) 0.12034(18) 0.0330(10) Uani 1.000000 . . .
H24 H 1.0530(6) 0.0124(2) 0.14253(18) 0.0396(12) Uiso 1.000000 R . .
C25 C 0.0493(5) 0.1386(2) 0.34936(16) 0.0216(8) Uani 1.000000 . . .
C26 C 0.8091(6) 0.4657(3) 0.2416(2) 0.0417(11) Uani 1.000000 . U .
H26a H 0.8358(6) 0.4613(3) 0.2784(2) 0.0500(13) Uiso 1.000000 R . .
H26b H 0.8988(6) 0.4349(3) 0.2224(2) 0.0500(13) Uiso 1.000000 R . .
C27 C 0.1341(5) 0.3582(2) 0.29226(16) 0.0218(8) Uani 1.000000 . . .
H27 H 0.1500(5) 0.4079(2) 0.28017(16) 0.0261(10) Uiso 1.000000 R . .
F28 F 0.1978(6) 0.1339(2) 0.50964(15) 0.0898(13) Uani 1.000000 . . .
C29 C 0.7198(6) 0.6015(3) 0.2988(2) 0.0446(13) Uani 1.000000 . . .
H29 H 0.7857(6) 0.5640(3) 0.3190(2) 0.0535(15) Uiso 1.000000 R . .
C30 C 0.2395(5) 0.3363(2) 0.20091(16) 0.0211(8) Uani 1.000000 . . .
C31 C 0.0669(6) 0.1057(2) 0.40010(17) 0.0293(9) Uani 1.000000 . . .
H31 H 0.1175(6) 0.1260(2) 0.42506(17) 0.0351(11) Uiso 1.000000 R . .
C32 C 0.3006(5) 0.5490(2) 0.34074(16) 0.0239(8) Uani 1.000000 . . .
C33 C 0.3013(6) 0.4259(2) 0.13479(16) 0.0278(9) Uani 1.000000 . . .
C34 C 0.5707(6) 0.1762(2) 0.38395(17) 0.0315(10) Uani 1.000000 . . .
H34a H 0.584(4) 0.1352(3) 0.36416(18) 0.0473(15) Uiso 1.000000 GR . .
H34b H 0.661(3) 0.1698(8) 0.4077(8) 0.0473(15) Uiso 1.000000 GR . .
H34c H 0.4561(16) 0.1781(7) 0.4047(8) 0.0473(15) Uiso 1.000000 GR . .
C35 C 0.0867(5) 0.2141(2) 0.32820(16) 0.0210(8) Uani 1.000000 . . .
C36 C 0.5393(5) 0.3764(2) 0.32633(15) 0.0204(8) Uani 1.000000 . U .
C37 C 0.7510(5) 0.3037(2) 0.20182(16) 0.0232(8) Uani 1.000000 . . .
C38 C 0.4371(6) 0.0943(2) 0.21736(19) 0.0330(10) Uani 1.000000 . . .
H38a H 0.5646(6) 0.0859(2) 0.20970(19) 0.0396(12) Uiso 1.000000 R . .
H38b H 0.3891(6) 0.1040(2) 0.18309(19) 0.0396(12) Uiso 1.000000 R . .
C39 C -0.2738(5) -0.1293(2) 0.33452(19) 0.0312(10) Uani 1.000000 . . .
H39 H -0.3145(5) -0.1723(2) 0.35508(19) 0.0374(12) Uiso 1.000000 R . .
C40 C 0.9243(5) 0.1770(2) 0.11154(17) 0.0282(9) Uani 1.000000 . . .
C41 C 0.1812(5) 0.3092(2) 0.25691(15) 0.0202(8) Uani 1.000000 . . .
C42 C 0.3695(5) 0.0257(2) 0.2487(2) 0.0323(10) Uani 1.000000 . . .
C43 C -0.0661(5) 0.0361(2) 0.34835(15) 0.0206(8) Uani 1.000000 . . .
C44 C 0.0910(5) 0.6748(2) 0.24224(18) 0.0297(10) Uani 1.000000 . . .
H44 H 0.0773(5) 0.6775(2) 0.20596(18) 0.0357(11) Uiso 1.000000 R . .
N45 N 0.9696(4) 0.11514(19) 0.14282(14) 0.0268(8) Uani 1.000000 . . .
C46 C 0.9974(7) 0.1201(3) 0.0343(2) 0.0495(14) Uani 1.000000 . . .
H46 H 1.0084(7) 0.1219(3) -0.0030(2) 0.0594(17) Uiso 1.000000 R . .
F47 F 0.2016(8) 0.2476(2) 0.47065(15) 0.118(2) Uani 1.000000 . . .
C49 C 0.0396(5) 0.2659(2) 0.36137(16) 0.0229(8) Uani 1.000000 . . .
H49 H -0.0111(5) 0.2512(2) 0.39658(16) 0.0275(10) Uiso 1.000000 R . .
C50 C -0.1470(5) -0.0177(2) 0.32654(16) 0.0210(8) Uani 1.000000 . . .
F51 F 0.1098(6) 0.2245(2) 0.55734(14) 0.0870(13) Uani 1.000000 . . .
C52 C 0.0390(5) 0.7279(2) 0.3204(2) 0.0357(11) Uani 1.000000 . . .
H52 H -0.0090(5) 0.7664(2) 0.3391(2) 0.0428(13) Uiso 1.000000 R . .
C54 C 0.4638(5) 0.4443(2) 0.34578(16) 0.0231(8) Uani 1.000000 . . .
C55 C 0.3716(6) 0.0090(2) 0.3028(2) 0.0376(11) Uani 1.000000 . . .
H55 H 0.4102(6) 0.0428(2) 0.3212(2) 0.0451(13) Uiso 1.000000 R . .
C56 C 0.3562(6) 0.6181(2) 0.1142(2) 0.0383(11) Uani 1.000000 . . .
H56 H 0.3626(6) 0.6539(2) 0.1357(2) 0.0460(13) Uiso 1.000000 R . .
C57 C 0.3956(5) 0.1602(2) 0.24341(18) 0.0277(9) Uani 1.000000 . U .
H57a H 0.4643(5) 0.1996(2) 0.22387(18) 0.0332(11) Uiso 1.000000 R . .
H57b H 0.4261(5) 0.1493(2) 0.28003(18) 0.0332(11) Uiso 1.000000 R . .
C58 C 0.8574(5) 0.2400(2) 0.13774(16) 0.0256(9) Uani 1.000000 . . .
C59 C 0.5211(5) 0.3111(2) 0.36129(16) 0.0229(8) Uani 1.000000 . . .
H59 H 0.4620(5) 0.3121(2) 0.39587(16) 0.0274(10) Uiso 1.000000 R . .
C60 C 0.1954(5) 0.6126(2) 0.31746(17) 0.0233(8) Uani 1.000000 . . .
C61 C 0.9356(7) 0.1812(3) 0.05679(19) 0.0449(13) Uani 1.000000 . . .
H61 H 0.9013(7) 0.2253(3) 0.03534(19) 0.0539(15) Uiso 1.000000 R . .
C62 C 0.0138(6) 0.3928(2) 0.38123(18) 0.0320(9) Uani 1.000000 . U .
H62a H 0.052(3) 0.3732(7) 0.4158(4) 0.0480(13) Uiso 1.000000 GR . .
H62b H 0.069(3) 0.4374(6) 0.3667(6) 0.0480(13) Uiso 1.000000 GR . .
H62c H -0.1124(7) 0.4034(12) 0.3853(9) 0.0480(13) Uiso 1.000000 GR . .
C63 C 1.0427(6) 0.0568(3) 0.06630(19) 0.0405(11) Uani 1.000000 . . .
H63 H 1.0856(6) 0.0141(3) 0.05173(19) 0.0486(14) Uiso 1.000000 R . .
C64 C 0.5883(5) 0.2455(2) 0.34600(16) 0.0232(8) Uani 1.000000 . . .
C65 C -0.2841(5) -0.1153(2) 0.28090(19) 0.0303(10) Uani 1.000000 . . .
H65 H -0.3304(5) -0.1486(2) 0.26388(19) 0.0363(12) Uiso 1.000000 R . .
C66 C 0.4715(6) 0.4595(2) 0.39483(17) 0.0297(9) Uani 1.000000 . . .
H66 H 0.5348(6) 0.4297(2) 0.42051(17) 0.0357(11) Uiso 1.000000 R . .
C67 C 0.7133(6) 0.5990(3) 0.2454(2) 0.0418(13) Uani 1.000000 . . .
C68 C 0.3615(8) 0.6394(3) 0.0605(2) 0.0522(14) Uani 1.000000 . . .
H68 H 0.3727(8) 0.6886(3) 0.0452(2) 0.0626(17) Uiso 1.000000 R . .
C69 C 0.0647(5) 0.3381(2) 0.34444(17) 0.0258(8) Uani 1.000000 . U .
C70 C 0.3281(6) 0.5001(2) 0.10731(18) 0.0357(11) Uani 1.000000 . . .
C71 C 0.1262(5) 0.6671(2) 0.34599(19) 0.0309(10) Uani 1.000000 . . .
H71 H 0.1384(5) 0.6630(2) 0.38249(19) 0.0371(12) Uiso 1.000000 R . .
C72 C 0.2560(6) -0.0904(3) 0.2511(3) 0.0532(10) Uani 1.000000 . U .
H72 H 0.2152(6) -0.1244(3) 0.2334(3) 0.0639(12) Uiso 1.000000 R . .
C73 C 0.2619(6) -0.1047(3) 0.3045(3) 0.0548(10) Uani 1.000000 . U .
H73 H 0.2261(6) -0.1494(3) 0.3237(3) 0.0658(12) Uiso 1.000000 R . .
C74 C 0.3335(10) 0.5181(3) 0.0527(2) 0.0657(19) Uani 1.000000 . . .
H74 H 0.3255(10) 0.4817(3) 0.0318(2) 0.079(2) Uiso 1.000000 R . .
C75 C 0.0219(6) 0.7325(2) 0.2679(2) 0.0350(11) Uani 1.000000 . . .
H75 H -0.0361(6) 0.7743(2) 0.2496(2) 0.0420(13) Uiso 1.000000 R . .
C76 C 0.2620(6) 0.2990(2) 0.15885(16) 0.0281(9) Uani 1.000000 . . .
H76 H 0.2502(6) 0.2486(2) 0.16177(16) 0.0338(11) Uiso 1.000000 R . .
B77 B 0.2211(9) 0.2036(4) 0.5162(3) 0.0523(16) Uani 1.000000 . . .
C79 C 0.6328(7) 0.6569(3) 0.3224(3) 0.0551(12) Uani 1.000000 . U .
H79 H 0.6384(7) 0.6578(3) 0.3588(3) 0.0661(14) Uiso 1.000000 R . .
C80 C 0.3106(6) -0.0248(3) 0.2227(3) 0.0491(11) Uani 1.000000 . U .
H80 H 0.3075(6) -0.0146(3) 0.1855(3) 0.0589(13) Uiso 1.000000 R . .
C81 C 0.8139(7) 0.5425(3) 0.2158(2) 0.0471(11) Uani 1.000000 . U .
H81a H 0.9365(7) 0.5536(3) 0.2089(2) 0.0566(13) Uiso 1.000000 R . .
H81b H 0.7703(7) 0.5471(3) 0.1811(2) 0.0566(13) Uiso 1.000000 R . .
C84 C 0.3503(11) 0.5877(3) 0.0294(2) 0.075(2) Uani 1.000000 . . .
H84 H 0.3543(11) 0.6006(3) -0.0079(2) 0.089(3) Uiso 1.000000 R . .
C88 C 0.3184(6) -0.0562(3) 0.3307(3) 0.0517(11) Uani 1.000000 . U .
H88 H 0.3213(6) -0.0669(3) 0.3678(3) 0.0620(13) Uiso 1.000000 R . .
F89 F 0.3794(6) 0.2016(4) 0.5318(3) 0.138(2) Uani 1.000000 . . .
C90 C 0.7498(6) 0.3576(2) 0.15952(18) 0.0342(10) Uani 1.000000 . . .
H90 H 0.7101(6) 0.4069(2) 0.16170(18) 0.0410(12) Uiso 1.000000 R . .
C94 C 0.6146(7) 0.6563(3) 0.2169(3) 0.0566(12) Uani 1.000000 . U .
H94 H 0.6073(7) 0.6572(3) 0.1804(3) 0.0679(14) Uiso 1.000000 R . .
C97 C 0.5387(7) 0.7107(3) 0.2942(3) 0.0572(11) Uani 1.000000 . U .
H97 H 0.4784(7) 0.7489(3) 0.3113(3) 0.0687(13) Uiso 1.000000 R . .
F0aa F 0.2875(5) 0.78692(19) 0.14008(17) 0.0781(11) Uani 1.000000 D U .
O2 O 0.6603(6) -0.0162(3) 0.12675(18) 0.0748(13) Uani 1.000000 . U .
N3 N 0.6758(6) -0.0644(3) 0.0990(2) 0.0600(13) Uani 1.000000 . . .
O2aa O 0.7136(6) -0.0526(3) 0.05117(17) 0.0774(14) Uani 1.000000 . . .
C7 C 0.5198(10) 0.1100(4) 0.0296(3) 0.0214(12) Uani 0.500000 . U .
H H 0.571(6) 0.0866(14) 0.0614(8) 0.0321(17) Uiso 0.500000 GR U .
Ha H 0.4384(17) 0.0787(11) 0.021(2) 0.0321(17) Uiso 0.500000 GR U .
Hb H 0.612(5) 0.1178(5) -0.0001(14) 0.0321(17) Uiso 0.500000 GR U .
O8 O 0.3605(10) 0.1847(4) 0.0813(3) 0.0490(15) Uani 0.500000 . U .
N9 N 0.4280(9) 0.1794(3) 0.0388(3) 0.0269(11) Uani 0.500000 . U .
C10 C 0.6500(10) -0.1392(4) 0.1258(3) 0.087(2) Uani 1.000000 . U .
Hc H 0.693(7) -0.1468(11) 0.1604(10) 0.130(3) Uiso 1.000000 GR . .
Hd H 0.5262(13) -0.1463(11) 0.131(2) 0.130(3) Uiso 1.000000 GR . .
He H 0.714(6) -0.1740(4) 0.1042(11) 0.130(3) Uiso 1.000000 GR . .
B14 B 0.1652(7) 0.8291(3) 0.1140(2) 0.065(2) Uani 1.000000 D . .
O1 O 0.3847(9) 0.2202(3) 0.0004(3) 0.0446(14) Uani 0.500000 . U .
F1 F 0.0411(7) 0.8592(3) 0.1483(2) 0.1363(18) Uani 1.000000 D U .
F2 F 0.076(4) 0.8921(11) 0.0956(12) 0.134(2) Uani 0.196(8) D U 2
F5 F 0.1237(17) 0.7967(5) 0.0754(4) 0.205(6) Uani 0.804(8) D U 1
F10 F 0.0536(19) 0.7769(8) 0.1169(11) 0.074(6) Uani 0.196(8) D U 2
F12 F 0.2396(9) 0.8892(3) 0.0867(3) 0.130(2) Uani 0.804(8) D U .

loop_
_atom_site_aniso_label
_atom_site_aniso_U_11
_atom_site_aniso_U_22
_atom_site_aniso_U_33
_atom_site_aniso_U_12
_atom_site_aniso_U_13
_atom_site_aniso_U_23
Ag1 0.03356(18) 0.02646(17) 0.01926(16) -0.00860(13) -0.00451(13) 0.00004(12)
Ag2 0.03183(17) 0.02589(17) 0.02422(18) 0.00004(12) -0.00515(13) -0.00562(13)
S3 0.0387(6) 0.0274(5) 0.0218(5) -0.0083(4) -0.0059(4) 0.0021(4)
S4 0.0420(6) 0.0292(6) 0.0267(6) -0.0002(5) -0.0055(5) -0.0118(5)
S5 0.0557(7) 0.0293(6) 0.0201(5) -0.0069(5) 0.0002(5) -0.0069(4)
S6 0.0530(7) 0.0363(6) 0.0217(6) 0.0107(5) 0.0037(5) 0.0059(5)
O0aa 0.0193(13) 0.0186(13) 0.0309(16) -0.0029(10) -0.0008(11) 0.0030(12)
O1aa 0.0195(13) 0.0200(13) 0.0254(15) -0.0012(10) -0.0004(11) -0.0091(11)
N0aa 0.0193(15) 0.0243(17) 0.0208(17) -0.0035(13) 0.0007(13) -0.0026(14)
N10 0.0206(16) 0.0187(16) 0.0228(18) -0.0046(12) -0.0015(13) -0.0025(13)
N11 0.0209(16) 0.0215(17) 0.0270(19) -0.0028(13) -0.0015(14) -0.0047(14)
N12 0.036(2) 0.0209(17) 0.032(2) -0.0065(15) -0.0040(16) 0.0013(15)
C13 0.0187(18) 0.0221(19) 0.020(2) -0.0048(14) -0.0025(15) -0.0015(16)
C14 0.039(2) 0.045(2) 0.089(3) -0.0162(14) -0.0072(18) -0.0003(18)
N15 0.0195(15) 0.0212(17) 0.0267(18) -0.0049(13) -0.0030(13) -0.0064(14)
N16 0.0282(17) 0.0202(16) 0.0220(18) -0.0021(13) -0.0050(14) -0.0047(14)
C17 0.030(2) 0.025(2) 0.029(2) -0.0029(17) -0.0024(18) -0.0072(18)
C18 0.025(2) 0.024(2) 0.031(2) -0.0025(16) -0.0009(17) -0.0013(17)
N19 0.0256(17) 0.0176(16) 0.034(2) -0.0032(13) -0.0024(15) -0.0018(14)
C21 0.0177(17) 0.0184(18) 0.022(2) -0.0021(14) -0.0045(15) -0.0000(15)
C22 0.0222(19) 0.0185(19) 0.025(2) -0.0015(15) -0.0023(16) -0.0049(16)
C23 0.0189(18) 0.0181(18) 0.024(2) -0.0030(14) -0.0044(15) -0.0040(15)
C24 0.035(2) 0.032(2) 0.033(3) -0.0016(19) -0.0027(19) -0.012(2)
C25 0.0200(18) 0.0210(19) 0.023(2) -0.0033(15) 0.0005(15) -0.0039(16)
C26 0.0259(19) 0.034(2) 0.063(3) -0.0078(15) 0.0001(18) -0.0025(18)
C27 0.0220(19) 0.0205(19) 0.023(2) -0.0029(15) -0.0030(16) -0.0040(16)
F28 0.142(4) 0.074(3) 0.057(2) 0.001(3) -0.025(2) -0.016(2)
C29 0.041(3) 0.032(3) 0.061(4) -0.013(2) -0.011(2) 0.003(2)
C30 0.0193(18) 0.0188(19) 0.025(2) -0.0016(14) -0.0042(15) -0.0031(16)
C31 0.034(2) 0.027(2) 0.028(2) -0.0071(17) -0.0049(18) -0.0030(18)
C32 0.0222(19) 0.024(2) 0.027(2) -0.0055(15) -0.0022(16) -0.0072(17)
C33 0.038(2) 0.025(2) 0.020(2) -0.0038(17) -0.0050(18) -0.0011(17)
C34 0.039(2) 0.024(2) 0.029(2) -0.0032(18) 0.0010(19) -0.0002(18)
C35 0.0185(18) 0.0229(19) 0.023(2) -0.0058(15) -0.0029(15) -0.0049(16)
C36 0.0190(18) 0.0195(19) 0.024(2) -0.0000(14) -0.0048(15) -0.0053(16)
C37 0.0201(18) 0.021(2) 0.026(2) -0.0010(15) -0.0011(16) 0.0017(16)
C38 0.029(2) 0.029(2) 0.039(3) 0.0046(18) -0.0009(19) -0.009(2)
C39 0.025(2) 0.018(2) 0.047(3) -0.0048(16) -0.0006(19) 0.0011(19)
C40 0.027(2) 0.034(2) 0.021(2) -0.0007(17) 0.0020(17) -0.0037(18)
C41 0.0179(17) 0.0217(19) 0.022(2) -0.0041(14) -0.0021(15) -0.0037(16)
C42 0.022(2) 0.024(2) 0.052(3) 0.0055(16) -0.0048(19) -0.013(2)
C43 0.0195(18) 0.0211(19) 0.020(2) -0.0023(14) -0.0006(15) -0.0011(15)
C44 0.026(2) 0.029(2) 0.033(2) -0.0043(17) -0.0027(18) -0.0020(19)
N45 0.0248(17) 0.0315(19) 0.0240(19) -0.0018(14) -0.0017(14) -0.0056(15)
C46 0.061(3) 0.064(4) 0.021(2) 0.015(3) -0.004(2) -0.015(2)
F47 0.221(6) 0.079(3) 0.040(2) 0.017(3) -0.015(3) 0.009(2)
C49 0.0207(18) 0.028(2) 0.021(2) -0.0058(15) -0.0011(15) -0.0054(17)
C50 0.0167(17) 0.0176(18) 0.027(2) 0.0006(14) 0.0023(15) -0.0026(16)
F51 0.121(3) 0.081(3) 0.048(2) 0.007(2) 0.018(2) -0.011(2)
C52 0.025(2) 0.022(2) 0.062(3) 0.0007(17) 0.001(2) -0.018(2)
C54 0.0217(19) 0.022(2) 0.026(2) -0.0026(15) -0.0035(16) -0.0027(16)
C55 0.034(2) 0.029(2) 0.046(3) 0.0057(19) 0.002(2) -0.005(2)
C56 0.048(3) 0.026(2) 0.041(3) -0.009(2) -0.010(2) 0.003(2)
C57 0.0192(19) 0.028(2) 0.036(3) -0.0020(16) -0.0027(17) -0.0054(18)
C58 0.0235(19) 0.030(2) 0.020(2) 0.0017(16) -0.0029(16) 0.0015(17)
C59 0.0228(19) 0.027(2) 0.018(2) -0.0027(15) -0.0009(15) -0.0023(16)
C60 0.0170(18) 0.022(2) 0.032(2) -0.0052(15) 0.0007(16) -0.0094(17)
C61 0.058(3) 0.050(3) 0.021(2) 0.007(2) 0.001(2) -0.004(2)
C62 0.040(2) 0.0257(18) 0.032(2) -0.0065(14) 0.0011(15) -0.0111(14)
C63 0.038(3) 0.049(3) 0.036(3) 0.001(2) -0.003(2) -0.016(2)
C64 0.0221(19) 0.0210(19) 0.027(2) -0.0026(15) -0.0042(16) -0.0029(16)
C65 0.024(2) 0.021(2) 0.048(3) -0.0014(16) -0.0060(19) -0.0105(19)
C66 0.037(2) 0.028(2) 0.026(2) -0.0007(18) -0.0085(18) -0.0067(18)
C67 0.029(2) 0.033(3) 0.067(4) -0.0180(19) 0.009(2) -0.019(2)
C68 0.078(4) 0.032(3) 0.041(3) -0.011(3) -0.008(3) 0.015(2)
C69 0.0276(18) 0.0229(17) 0.0283(19) -0.0056(13) 0.0004(14) -0.0091(14)
C70 0.052(3) 0.029(2) 0.025(2) -0.005(2) -0.005(2) 0.0017(19)
C71 0.026(2) 0.030(2) 0.039(3) -0.0048(17) 0.0000(19) -0.013(2)
C72 0.0291(18) 0.0380(19) 0.094(3) 0.0025(13) -0.0051(16) -0.0203(17)
C73 0.0320(18) 0.036(2) 0.093(3) 0.0019(13) 0.0021(17) -0.0113(17)
C74 0.132(6) 0.037(3) 0.024(3) -0.008(3) -0.002(3) 0.001(2)
C75 0.028(2) 0.018(2) 0.057(3) 0.0002(17) -0.006(2) -0.002(2)
C76 0.039(2) 0.023(2) 0.023(2) -0.0058(17) -0.0001(18) -0.0062(17)
B77 0.049(4) 0.071(5) 0.035(3) 0.002(3) -0.005(3) -0.006(3)
C79 0.041(2) 0.045(2) 0.080(3) -0.0184(16) 0.0026(19) -0.0099(19)
C80 0.0271(19) 0.038(2) 0.084(3) 0.0060(14) -0.0073(18) -0.0209(18)
C81 0.037(2) 0.038(2) 0.066(3) -0.0113(16) -0.0005(18) -0.0050(19)
C84 0.137(7) 0.049(4) 0.031(3) -0.013(4) -0.010(4) 0.016(3)
C88 0.032(2) 0.034(2) 0.083(3) 0.0039(15) 0.0055(18) -0.0071(18)
F89 0.071(3) 0.187(6) 0.168(6) -0.023(3) -0.032(3) -0.038(5)
C90 0.039(2) 0.025(2) 0.033(3) 0.0061(18) 0.002(2) -0.0019(19)
C94 0.039(2) 0.053(2) 0.079(3) -0.0201(16) -0.0092(19) -0.0005(19)
C97 0.040(2) 0.043(2) 0.089(3) -0.0174(14) -0.0004(17) -0.0075(18)
F0aa 0.080(3) 0.054(2) 0.103(3) -0.0105(18) -0.042(2) 0.009(2)
O2 0.082(3) 0.098(4) 0.049(3) 0.004(3) -0.007(2) -0.034(3)
N3 0.046(3) 0.084(4) 0.052(3) -0.007(3) -0.001(2) -0.018(3)
O2aa 0.084(3) 0.108(4) 0.041(3) -0.006(3) 0.008(2) -0.029(3)
C7 0.022(2) 0.019(2) 0.023(2) -0.0003(12) 0.0034(12) -0.0099(12)
O8 0.074(4) 0.043(3) 0.036(3) 0.003(2) -0.000(2) -0.031(2)
N9 0.033(2) 0.017(2) 0.031(2) -0.0026(14) 0.0073(15) -0.0112(14)
C10 0.076(4) 0.085(5) 0.098(5) -0.023(3) -0.007(3) -0.007(3)
B14 0.060(4) 0.075(5) 0.048(4) 0.010(4) -0.007(3) 0.015(4)
O1 0.049(3) 0.031(3) 0.048(3) -0.003(2) 0.007(2) 0.001(2)
F1 0.108(3) 0.144(4) 0.133(4) 0.016(3) 0.019(3) 0.004(3)
F2 0.113(4) 0.127(4) 0.135(4) 0.019(3) 0.018(3) 0.015(3)
F5 0.338(14) 0.156(7) 0.155(8) 0.105(8) -0.193(9) -0.077(6)
F10 0.035(7) 0.079(10) 0.115(12) -0.003(5) -0.043(6) -0.008(6)
F12 0.114(4) 0.110(4) 0.132(4) 0.021(3) 0.020(3) 0.028(3)

loop_
_atom_type_symbol
_atom_type_scat_dispersion_real
_atom_type_scat_dispersion_imag
_atom_type_scat_Cromer_Mann_a1
_atom_type_scat_Cromer_Mann_a2
_atom_type_scat_Cromer_Mann_a3
_atom_type_scat_Cromer_Mann_a4
_atom_type_scat_Cromer_Mann_b1
_atom_type_scat_Cromer_Mann_b2
_atom_type_scat_Cromer_Mann_b3
_atom_type_scat_Cromer_Mann_b4
_atom_type_scat_Cromer_Mann_c
_atom_type_scat_source
_atom_type_scat_dispersion_source
C 0.00347 0.00161 2.31000 1.02000 1.58860 0.86500 20.84390 10.20750 0.56870 51.65120 0.215599998832 'International Tables Volume C Table 6.1.1.4 (pp. 500-502)' 'Henke, Gullikson and Davis, At. Data and Nucl. Data Tables, 1993, 54, 2'
B 0.00141 0.00067 2.05450 1.33260 1.09790 0.70680 23.21850 1.02100 60.34980 0.14030 -0.193200007081 'International Tables Volume C Table 6.1.1.4 (pp. 500-502)' 'Henke, Gullikson and Davis, At. Data and Nucl. Data Tables, 1993, 54, 2'
Ag -0.87744 1.09825 19.28080 16.68850 4.80450 1.04630 0.64460 7.47260 24.66050 99.81560 5.17899990082 'International Tables Volume C Table 6.1.1.4 (pp. 500-502)' 'Henke, Gullikson and Davis, At. Data and Nucl. Data Tables, 1993, 54, 2'
F 0.01794 0.01033 3.53920 2.64120 1.51700 1.02430 10.28250 4.29440 0.26150 26.14760 0.277599990368 'International Tables Volume C Table 6.1.1.4 (pp. 500-502)' 'Henke, Gullikson and Davis, At. Data and Nucl. Data Tables, 1993, 54, 2'
H 0.00000 0.00000 0.49300 0.32291 0.14019 0.04081 10.51090 26.12570 3.14236 57.79970 0.0030380000826 'International Tables Volume C Table 6.1.1.4 (pp. 500-502)' 'Henke, Gullikson and Davis, At. Data and Nucl. Data Tables, 1993, 54, 2'
O 0.01158 0.00611 3.04850 2.28680 1.54630 0.86700 13.27710 5.70110 0.32390 32.90890 0.250800013542 'International Tables Volume C Table 6.1.1.4 (pp. 500-502)' 'Henke, Gullikson and Davis, At. Data and Nucl. Data Tables, 1993, 54, 2'
N 0.00653 0.00323 12.21260 3.13220 2.01250 1.16630 0.00570 9.89330 28.99750 0.58260 -11.5290002823 'International Tables Volume C Table 6.1.1.4 (pp. 500-502)' 'Henke, Gullikson and Davis, At. Data and Nucl. Data Tables, 1993, 54, 2'
S 0.12424 0.12443 6.90530 5.20340 1.43790 1.58630 1.46790 22.21510 0.25360 56.17200 0.866900026798 'International Tables Volume C Table 6.1.1.4 (pp. 500-502)' 'Henke, Gullikson and Davis, At. Data and Nucl. Data Tables, 1993, 54, 2'

loop_
_geom_angle_atom_site_label_1
_geom_angle_atom_site_label_2
_geom_angle_atom_site_label_3
_geom_angle
_geom_angle_site_symmetry_1
_geom_angle_site_symmetry_3
N10 Ag1 N0aa 117.20(11) . 1_455
N11 Ag1 N0aa 138.86(10) . 1_455
N11 Ag1 N10 71.84(11) . .
N45 Ag1 N0aa 71.04(11) 1_455 1_455
N45 Ag1 N10 167.03(11) 1_455 .
N45 Ag1 N11 109.16(12) 1_455 .
N15 Ag2 N12 165.01(12) . .
N16 Ag2 N12 71.86(11) . .
N16 Ag2 N15 119.80(11) . .
N19 Ag2 N12 105.69(12) . .
N19 Ag2 N15 71.91(12) . .
N19 Ag2 N16 140.26(11) . .
C43 S3 C31 89.9(2) . .
C66 S4 C32 89.6(2) . .
C76 S5 C33 89.4(2) . .
C90 S6 C58 89.1(2) . .
C26 O0aa C21 112.1(3) . .
C57 O1aa C23 111.8(3) . .
C37 N0aa Ag1 140.2(3) . 1_655
C58 N0aa Ag1 106.6(2) . 1_655
C58 N0aa C37 111.3(3) . .
C25 N10 Ag1 133.2(2) . .
C43 N10 Ag1 115.4(3) . .
C43 N10 C25 111.0(3) . .
C17 N11 Ag1 127.4(3) . .
C50 N11 Ag1 114.2(2) . .
C50 N11 C17 118.4(3) . .
C56 N12 Ag2 123.8(3) . .
C70 N12 Ag2 118.5(3) . .
C70 N12 C56 117.6(4) . .
C22 C13 C21 117.0(4) . .
C37 C13 C21 123.3(3) . .
C37 C13 C22 119.6(3) . .
C94 C14 H14 119.6(4) . .
C97 C14 H14 119.6(4) . .
C97 C14 C94 120.7(6) . .
C32 N15 Ag2 114.9(3) . .
C54 N15 Ag2 133.2(3) . .
C54 N15 C32 111.6(3) . .
C30 N16 Ag2 138.8(3) . .
C33 N16 Ag2 107.7(3) . .
C33 N16 C30 111.6(3) . .
H17 C17 N11 118.7(2) . .
C65 C17 N11 122.6(4) . .
C65 C17 H17 118.7(3) . .
C39 C18 H18 120.7(3) . .
C50 C18 H18 120.7(3) . .
C50 C18 C39 118.5(4) . .
C44 N19 Ag2 128.1(3) . .
C60 N19 Ag2 113.7(2) . .
C60 N19 C44 118.0(4) . .
C13 C21 O0aa 120.5(3) . .
C36 C21 O0aa 118.5(3) . .
C36 C21 C13 121.0(3) . .
H22 C22 C13 118.3(2) . .
C64 C22 C13 123.4(4) . .
C64 C22 H22 118.3(2) . .
C35 C23 O1aa 118.6(3) . .
C41 C23 O1aa 120.7(3) . .
C41 C23 C35 120.7(4) . .
N45 C24 H24 118.3(3) . .
C63 C24 H24 118.3(3) . .
C63 C24 N45 123.4(4) . .
C31 C25 N10 114.5(3) . .
C35 C25 N10 120.9(3) . .
C35 C25 C31 124.3(4) . .
H26a C26 O0aa 109.4(3) . .
H26b C26 O0aa 109.4(2) . .
H26b C26 H26a 108.0 . .
C81 C26 O0aa 111.1(4) . .
C81 C26 H26a 109.4(3) . .
C81 C26 H26b 109.4(3) . .
C41 C27 H27 118.4(2) . .
C69 C27 H27 118.4(2) . .
C69 C27 C41 123.2(4) . .
C67 C29 H29 119.5(3) . .
C79 C29 H29 119.5(4) . .
C79 C29 C67 120.9(5) . .
C41 C30 N16 118.9(3) . .
C76 C30 N16 112.9(3) . .
C76 C30 C41 127.9(3) . .
C25 C31 S3 110.4(3) . .
H31 C31 S3 124.81(15) . .
H31 C31 C25 124.8(2) . .
N15 C32 S4 113.6(3) . .
C60 C32 S4 122.8(3) . .
C60 C32 N15 123.6(4) . .
N16 C33 S5 114.5(3) . .
C70 C33 S5 121.7(3) . .
C70 C33 N16 123.8(4) . .
H34b C34 H34a 109.5 . .
H34c C34 H34a 109.5 . .
H34c C34 H34b 109.5 . .
C64 C34 H34a 109.5 . .
C64 C34 H34b 109.5 . .
C64 C34 H34c 109.5 . .
C25 C35 C23 123.1(4) . .
C49 C35 C23 119.2(3) . .
C49 C35 C25 117.6(3) . .
C54 C36 C21 122.8(3) . .
C59 C36 C21 119.7(3) . .
C59 C36 C54 117.4(3) . .
C13 C37 N0aa 118.8(3) . .
C90 C37 N0aa 113.7(4) . .
C90 C37 C13 127.4(4) . .
H38b C38 H38a 107.5 . .
C42 C38 H38a 108.4(2) . .
C42 C38 H38b 108.4(3) . .
C57 C38 H38a 108.4(2) . .
C57 C38 H38b 108.4(3) . .
C57 C38 C42 115.4(4) . .
H39 C39 C18 120.3(3) . .
C65 C39 C18 119.3(4) . .
C65 C39 H39 120.3(2) . .
C58 C40 N45 116.9(4) . .
C61 C40 N45 121.8(4) . .
C61 C40 C58 121.3(4) . .
C27 C41 C23 117.2(3) . .
C30 C41 C23 123.2(4) . .
C30 C41 C27 119.5(3) . .
C55 C42 C38 121.9(4) . .
C80 C42 C38 119.9(5) . .
C80 C42 C55 118.1(5) . .
N10 C43 S3 114.2(3) . .
C50 C43 S3 123.5(3) . .
C50 C43 N10 122.3(3) . .
H44 C44 N19 118.6(3) . .
C75 C44 N19 122.9(4) . .
C75 C44 H44 118.6(3) . .
C24 N45 Ag1 122.0(3) . 1_655
C40 N45 Ag1 119.8(3) . 1_655
C40 N45 C24 118.2(4) . .
C61 C46 H46 120.4(3) . .
C63 C46 H46 120.4(3) . .
C63 C46 C61 119.3(5) . .
H49 C49 C35 119.2(2) . .
C69 C49 C35 121.6(4) . .
C69 C49 H49 119.2(2) . .
C18 C50 N11 122.3(4) . .
C43 C50 N11 115.9(3) . .
C43 C50 C18 121.8(4) . .
C71 C52 H52 120.2(3) . .
C75 C52 H52 120.2(3) . .
C75 C52 C71 119.7(4) . .
C36 C54 N15 120.9(4) . .
C66 C54 N15 114.0(4) . .
C66 C54 C36 125.0(4) . .
H55 C55 C42 119.3(3) . .
C88 C55 C42 121.3(5) . .
C88 C55 H55 119.3(4) . .
H56 C56 N12 118.3(3) . .
C68 C56 N12 123.4(5) . .
C68 C56 H56 118.3(3) . .
C38 C57 O1aa 109.4(3) . .
H57a C57 O1aa 109.79(19) . .
H57a C57 C38 109.8(2) . .
H57b C57 O1aa 109.8(2) . .
H57b C57 C38 109.8(3) . .
H57b C57 H57a 108.2 . .
N0aa C58 S6 114.4(3) . .
C40 C58 S6 121.4(3) . .
C40 C58 N0aa 124.2(4) . .
H59 C59 C36 119.6(2) . .
C64 C59 C36 120.8(4) . .
C64 C59 H59 119.6(2) . .
C32 C60 N19 115.8(3) . .
C71 C60 N19 122.3(4) . .
C71 C60 C32 121.8(4) . .
C46 C61 C40 118.9(5) . .
H61 C61 C40 120.6(3) . .
H61 C61 C46 120.6(3) . .
H62b C62 H62a 109.5 . .
H62c C62 H62a 109.5 . .
H62c C62 H62b 109.5 . .
C69 C62 H62a 109.5 . .
C69 C62 H62b 109.5 . .
C69 C62 H62c 109.5 . .
C46 C63 C24 118.4(5) . .
H63 C63 C24 120.8(3) . .
H63 C63 C46 120.8(3) . .
C34 C64 C22 121.5(4) . .
C59 C64 C22 118.0(3) . .
C59 C64 C34 120.4(4) . .
C39 C65 C17 118.8(4) . .
H65 C65 C17 120.6(3) . .
H65 C65 C39 120.6(2) . .
C54 C66 S4 111.1(3) . .
H66 C66 S4 124.45(15) . .
H66 C66 C54 124.5(2) . .
C81 C67 C29 124.1(5) . .
C94 C67 C29 117.4(5) . .
C94 C67 C81 118.4(5) . .
H68 C68 C56 120.8(3) . .
C84 C68 C56 118.3(5) . .
C84 C68 H68 120.8(3) . .
C49 C69 C27 117.9(4) . .
C62 C69 C27 121.6(4) . .
C62 C69 C49 120.5(4) . .
C33 C70 N12 116.4(4) . .
C74 C70 N12 121.7(4) . .
C74 C70 C33 121.8(5) . .
C60 C71 C52 118.5(4) . .
H71 C71 C52 120.7(3) . .
H71 C71 C60 120.7(3) . .
C73 C72 H72 120.3(3) . .
C80 C72 H72 120.3(4) . .
C80 C72 C73 119.4(6) . .
H73 C73 C72 119.4(3) . .
C88 C73 C72 121.2(5) . .
C88 C73 H73 119.4(4) . .
H74 C74 C70 120.1(3) . .
C84 C74 C70 119.8(6) . .
C84 C74 H74 120.1(4) . .
C52 C75 C44 118.5(4) . .
H75 C75 C44 120.8(3) . .
H75 C75 C52 120.8(3) . .
C30 C76 S5 111.7(3) . .
H76 C76 S5 124.17(15) . .
H76 C76 C30 124.2(2) . .
F47 B77 F28 108.4(6) . .
F51 B77 F28 110.6(6) . .
F51 B77 F47 112.5(6) . .
F89 B77 F28 107.2(6) . .
F89 B77 F47 113.8(6) . .
F89 B77 F51 104.3(6) . .
H79 C79 C29 119.9(4) . .
C97 C79 C29 120.2(6) . .
C97 C79 H79 119.9(4) . .
C72 C80 C42 120.4(6) . .
H80 C80 C42 119.8(3) . .
H80 C80 C72 119.8(4) . .
C67 C81 C26 116.9(5) . .
H81a C81 C26 108.1(3) . .
H81a C81 C67 108.1(2) . .
H81b C81 C26 108.1(3) . .
H81b C81 C67 108.1(3) . .
H81b C81 H81a 107.3 . .
C74 C84 C68 119.1(5) . .
H84 C84 C68 120.5(3) . .
H84 C84 C74 120.5(4) . .
C73 C88 C55 119.7(6) . .
H88 C88 C55 120.2(4) . .
H88 C88 C73 120.2(4) . .
C37 C90 S6 111.5(3) . .
H90 C90 S6 124.27(15) . .
H90 C90 C37 124.3(3) . .
C67 C94 C14 119.1(6) . .
H94 C94 C14 120.4(4) . .
H94 C94 C67 120.4(4) . .
C79 C97 C14 121.6(6) . .
H97 C97 C14 119.2(4) . .
H97 C97 C79 119.2(4) . .
O2aa N3 O2 122.5(6) . .
C10 N3 O2 117.6(6) . .
C10 N3 O2aa 119.9(6) . .
Ha C7 H 109.5 . .
Hb C7 H 109.5 . .
Hb C7 Ha 109.5 . .
N9 C7 H 109.5 . .
N9 C7 Ha 109.5 . .
N9 C7 Hb 109.5 . .
O8 N9 C7 118.2(7) . .
O1 N9 C7 116.8(7) . .
O1 N9 O8 121.5(7) . .
Hc C10 N3 109.5 . .
Hd C10 N3 109.5 . .
Hd C10 Hc 109.5 . .
He C10 N3 109.5 . .
He C10 Hc 109.5 . .
He C10 Hd 109.5 . .
F1 B14 F0aa 110.9(5) . .
F10 B14 F2 105.2(17) . .
F12 B14 F0aa 107.6(5) . .
F12 B14 F1 101.5(5) . .
F1 F2 B14 59.3(7) . .
F12 F2 B14 63.1(8) . .
F12 F2 F1 105.1(17) . .

loop_
_geom_bond_atom_site_label_1
_geom_bond_atom_site_label_2
_geom_bond_distance
_geom_bond_site_symmetry_2
Ag1 N0aa 2.573(3) 1_455
Ag1 N10 2.303(3) .
Ag1 N11 2.414(3) .
Ag1 N45 2.269(4) 1_455
Ag2 N12 2.283(4) .
Ag2 N15 2.303(4) .
Ag2 N16 2.502(3) .
Ag2 N19 2.419(4) .
S3 C31 1.703(4) .
S3 C43 1.719(4) .
S4 C32 1.723(4) .
S4 C66 1.692(4) .
S5 C33 1.717(4) .
S5 C76 1.700(4) .
S6 C58 1.722(4) .
S6 C90 1.700(5) .
O0aa C21 1.391(4) .
O0aa C26 1.444(5) .
O1aa C23 1.385(5) .
O1aa C57 1.442(5) .
N0aa C37 1.379(5) .
N0aa C58 1.309(5) .
N10 C25 1.375(5) .
N10 C43 1.317(5) .
N11 C17 1.333(5) .
N11 C50 1.343(5) .
N12 C56 1.339(5) .
N12 C70 1.336(6) .
C13 C21 1.400(6) .
C13 C22 1.402(5) .
C13 C37 1.478(6) .
C14 H14 0.9500 .
C14 C94 1.390(9) .
C14 C97 1.332(9) .
N15 C32 1.305(5) .
N15 C54 1.374(5) .
N16 C30 1.387(5) .
N16 C33 1.311(5) .
C17 H17 0.9500 .
C17 C65 1.386(6) .
C18 H18 0.9500 .
C18 C39 1.380(6) .
C18 C50 1.393(5) .
N19 C44 1.331(5) .
N19 C60 1.347(5) .
C21 C36 1.393(5) .
C22 H22 0.9500 .
C22 C64 1.388(6) .
C23 C35 1.401(5) .
C23 C41 1.405(5) .
C24 H24 0.9500 .
C24 N45 1.329(6) .
C24 C63 1.383(7) .
C25 C31 1.371(6) .
C25 C35 1.479(5) .
C26 H26a 0.9900 .
C26 H26b 0.9900 .
C26 C81 1.486(7) .
C27 H27 0.9500 .
C27 C41 1.388(6) .
C27 C69 1.389(6) .
F28 B77 1.381(8) .
C29 H29 0.9500 .
C29 C67 1.398(8) .
C29 C79 1.362(8) .
C30 C41 1.478(5) .
C30 C76 1.369(6) .
C31 H31 0.9500 .
C32 C60 1.463(6) .
C33 C70 1.477(6) .
C34 H34a 0.9800 .
C34 H34b 0.9800 .
C34 H34c 0.9800 .
C34 C64 1.501(5) .
C35 C49 1.387(6) .
C36 C54 1.478(6) .
C36 C59 1.404(5) .
C37 C90 1.360(6) .
C38 H38a 0.9900 .
C38 H38b 0.9900 .
C38 C42 1.511(6) .
C38 C57 1.488(6) .
C39 H39 0.9500 .
C39 C65 1.378(7) .
C40 N45 1.342(5) .
C40 C58 1.469(6) .
C40 C61 1.395(6) .
C42 C55 1.381(7) .
C42 C80 1.398(7) .
C43 C50 1.472(5) .
C44 H44 0.9500 .
C44 C75 1.384(6) .
C46 H46 0.9500 .
C46 C61 1.382(7) .
C46 C63 1.371(7) .
F47 B77 1.336(7) .
C49 H49 0.9500 .
C49 C69 1.381(5) .
F51 B77 1.360(7) .
C52 H52 0.9500 .
C52 C71 1.379(6) .
C52 C75 1.367(7) .
C54 C66 1.355(6) .
C55 H55 0.9500 .
C55 C88 1.388(7) .
C56 H56 0.9500 .
C56 C68 1.377(7) .
C57 H57a 0.9900 .
C57 H57b 0.9900 .
C59 H59 0.9500 .
C59 C64 1.382(6) .
C60 C71 1.379(6) .
C61 H61 0.9500 .
C62 H62a 0.9800 .
C62 H62b 0.9800 .
C62 H62c 0.9800 .
C62 C69 1.498(6) .
C63 H63 0.9500 .
C65 H65 0.9500 .
C66 H66 0.9500 .
C67 C81 1.499(7) .
C67 C94 1.414(8) .
C68 H68 0.9500 .
C68 C84 1.375(9) .
C70 C74 1.390(7) .
C71 H71 0.9500 .
C72 H72 0.9500 .
C72 C73 1.367(9) .
C72 C80 1.403(8) .
C73 H73 0.9500 .
C73 C88 1.364(8) .
C74 H74 0.9500 .
C74 C84 1.358(8) .
C75 H75 0.9500 .
C76 H76 0.9500 .
B77 F89 1.348(8) .
C79 H79 0.9500 .
C79 C97 1.352(8) .
C80 H80 0.9500 .
C81 H81a 0.9900 .
C81 H81b 0.9900 .
C84 H84 0.9500 .
C88 H88 0.9500 .
C90 H90 0.9500 .
C94 H94 0.9500 .
C97 H97 0.9500 .
F0aa B14 1.352(5) .
O2 N3 1.230(7) .
N3 O2aa 1.219(6) .
N3 C10 1.481(9) .
C7 H 0.9800 .
C7 Ha 0.9800 .
C7 Hb 0.9800 .
C7 N9 1.456(10) .
O8 N9 1.165(9) .
N9 O1 1.212(9) .
C10 Hc 0.9800 .
C10 Hd 0.9800 .
C10 He 0.9800 .
B14 F1 1.362(5) .
B14 F2 1.350(6) .
B14 F5 1.342(5) .
B14 F10 1.369(6) .
B14 F12 1.369(5) .
F1 F2 1.40(3) .
F2 F12 1.26(3) .

loop_
_smtbx_masks_void_nr
_smtbx_masks_void_average_x
_smtbx_masks_void_average_y
_smtbx_masks_void_average_z
_smtbx_masks_void_volume
_smtbx_masks_void_count_electrons
1 -0.823 -0.503 0.500 466.5 182.5
2 0.000 0.500 1.000 210.9 73.3

loop_
_restr_equal_distance_atom_site_label_1
_restr_equal_distance_atom_site_label_2
_restr_equal_distance_site_symmetry_2
_restr_equal_distance_class_id
F0aa B14 1 1
F1 B14 1 1
F2 B14 1 1
F5 B14 1 1
F10 B14 1 1
F12 B14 1 1

loop_
_restr_equal_distance_class_class_id
_restr_equal_distance_class_target_weight_param
_restr_equal_distance_class_average
_restr_equal_distance_class_esd
_restr_equal_distance_class_diff_max
1 0.0050 1.3574 0.0101 0.0151

loop_
_restr_u_iso_atom_site_label
_restr_u_iso_weight_param
C7 0.0100
C10 0.0100
F10 0.0200
F10 0.0200

loop_
_restr_u_rigid_atom_site_label_1
_restr_u_rigid_atom_site_label_2
_restr_u_rigid_target_weight_param
_restr_u_rigid_u_parallel
_restr_u_rigid_diff
C14 C79 0.0060 0.0784 -0.0055
C14 C94 0.0030 0.0730 -0.0040
C14 C97 0.0030 0.0917 -0.0001
C26 C81 0.0030 0.0365 -0.0040
C62 C69 0.0030 0.0203 0.0014
C72 C73 0.0030 0.0950 -0.0005
C72 C80 0.0030 0.0562 -0.0016
C72 C88 0.0060 0.0816 -0.0081
C73 C80 0.0060 0.0765 -0.0049
C73 C88 0.0030 0.0634 -0.0024
C79 C97 0.0030 0.0668 0.0025
C94 C97 0.0060 0.0816 0.0031
C7 O8 0.0060 0.0148 -0.0064
C7 N9 0.0030 0.0149 -0.0004
C7 O1 0.0060 0.0290 -0.0121
O8 N9 0.0030 0.0247 0.0060
O8 O1 0.0060 0.0446 -0.0012
N9 O1 0.0030 0.0412 -0.0063
F1 F2 0.0030 0.1121 0.0058
F1 F12 0.0060 0.0921 0.0050
F2 F12 0.0030 0.1124 -0.0018

loop_
_restr_u_similar_atom_site_label_1
_restr_u_similar_atom_site_label_2
_restr_u_similar_weight_param
C14 C94 0.0030
C14 C97 0.0030
C26 C81 0.0030
C62 C69 0.0030
C72 C73 0.0030
C72 C80 0.0030
C73 C88 0.0030
C79 C97 0.0030
C7 H 0.0060
C7 Ha 0.0060
C7 Hb 0.0060
C7 N9 0.0030
O8 N9 0.0060
N9 O1 0.0060
F1 F2 0.0030
F2 F12 0.0030
